data_7021528
loop_
_publ_author_name
'Song, Shuang'
'Li, Xia'
'Zhang, Yi-Hua'

_publ_section_title
;
 White light emission of an Eu(iii)-doped Gd(iii) complex with
 3-sulfobenzoate and 1H-imidazo[4,5-f][1,10]-phenanthroline.
;
_journal_issue 29
_journal_name_full 'Dalton transactions (Cambridge, England : 2003)'
_journal_page_first 10409
_journal_page_last 10412
_journal_paper_doi 10.1039/c3dt50897h
_journal_volume 42
_journal_year 2013
_chemical_formula_sum 'C20 H17 Gd N4 O8 S'
_chemical_formula_weight 630.69
_chemical_name_systematic
;
 ?
;
_space_group_IT_number 2
_symmetry_cell_setting triclinic
_symmetry_space_group_name_Hall '-P 1'
_symmetry_space_group_name_H-M 'P -1'
_atom_sites_solution_hydrogens geom
_atom_sites_solution_primary direct
_atom_sites_solution_secondary difmap
_audit_creation_method SHELXL-97
_cell_angle_alpha 76.167(2)
_cell_angle_beta 79.590(2)
_cell_angle_gamma 62.7200(10)
_cell_formula_units_Z 2
_cell_length_a 9.6724(10)
_cell_length_b 10.0685(10)
_cell_length_c 12.6032(13)
_cell_measurement_reflns_used 4106
_cell_measurement_temperature 293(2)
_cell_measurement_theta_max 27.69
_cell_measurement_theta_min 2.38
_cell_volume 1055.63(19)
_computing_cell_refinement 'Bruker SMART'
_computing_data_collection 'Bruker SMART'
_computing_data_reduction 'Bruker SAINT'
_computing_molecular_graphics 'Bruker SHELXTL'
_computing_publication_material 'Bruker SHELXTL'
_computing_structure_refinement 'SHELXL-97 (Sheldrick, 1997)'
_computing_structure_solution 'SHELXS-97 (Sheldrick, 1990)'
_diffrn_ambient_temperature 293(2)
_diffrn_measured_fraction_theta_full 0.977
_diffrn_measured_fraction_theta_max 0.977
_diffrn_measurement_device_type 'CCD area detector'
_diffrn_measurement_method 'phi and omega scans'
_diffrn_radiation_monochromator graphite
_diffrn_radiation_source 'fine-focus sealed tube'
_diffrn_radiation_type MoK\a
_diffrn_radiation_wavelength 0.71073
_diffrn_reflns_av_R_equivalents 0.0290
_diffrn_reflns_av_unetI/netI 0.0524
_diffrn_reflns_limit_h_max 11
_diffrn_reflns_limit_h_min -11
_diffrn_reflns_limit_k_max 11
_diffrn_reflns_limit_k_min -7
_diffrn_reflns_limit_l_max 14
_diffrn_reflns_limit_l_min -10
_diffrn_reflns_number 5053
_diffrn_reflns_theta_full 24.99
_diffrn_reflns_theta_max 24.99
_diffrn_reflns_theta_min 2.31
_exptl_absorpt_coefficient_mu 3.299
_exptl_absorpt_correction_T_max 0.6204
_exptl_absorpt_correction_T_min 0.3830
_exptl_absorpt_correction_type multi-scan
_exptl_absorpt_process_details SADABS
_exptl_crystal_colour colorless
_exptl_crystal_density_diffrn 1.984
_exptl_crystal_density_method 'not measured'
_exptl_crystal_description block
_exptl_crystal_F_000 618
_exptl_crystal_size_max 0.36
_exptl_crystal_size_mid 0.32
_exptl_crystal_size_min 0.16
_refine_diff_density_max 2.142
_refine_diff_density_min -1.611
_refine_diff_density_rms 0.131
_refine_ls_extinction_method none
_refine_ls_goodness_of_fit_ref 1.027
_refine_ls_hydrogen_treatment mixed
_refine_ls_matrix_type full
_refine_ls_number_parameters 319
_refine_ls_number_reflns 3627
_refine_ls_number_restraints 6
_refine_ls_restrained_S_all 1.026
_refine_ls_R_factor_all 0.0322
_refine_ls_R_factor_gt 0.0306
_refine_ls_shift/su_max 0.001
_refine_ls_shift/su_mean 0.000
_refine_ls_structure_factor_coef Fsqd
_refine_ls_weighting_details 'calc w=1/[\s^2^(Fo^2^)+(0.0452P)^2^+0.0000P] where P=(Fo^2^+2Fc^2^)/3'
_refine_ls_weighting_scheme calc
_refine_ls_wR_factor_gt 0.0781
_refine_ls_wR_factor_ref 0.0792
_reflns_number_gt 3413
_reflns_number_total 3627
_reflns_threshold_expression >2sigma(I)
_cod_data_source_file c3dt50897h.txt
_cod_data_source_block 120709a_0m
_cod_depositor_comments
;
The following automatic conversions were performed:

'_symmetry_cell_setting' value 'Triclinic' changed to 'triclinic'
according to /home/saulius/struct/CIF-dictionaries/cif_core.dic
dictionary named 'cif_core.dic' version 2.4.2 from
2011-04-26.

'_exptl_absorpt_correction_type' value 'Multi-scan'
changed to 'multi-scan' according to
/home/saulius/struct/CIF-dictionaries/cif_core.dic dictionary named
'cif_core.dic' version 2.4.2 from 2011-04-26.

Automatic conversion script
Id: cif_fix_values 1891 2012-01-12 08:04:46Z andrius 
;
_cod_original_sg_symbol_H-M P-1
_cod_database_code 7021528

loop_
_symmetry_equiv_pos_as_xyz
'x, y, z'
'-x, -y, -z'

loop_
_atom_site_label
_atom_site_type_symbol
_atom_site_fract_x
_atom_site_fract_y
_atom_site_fract_z
_atom_site_U_iso_or_equiv
_atom_site_adp_type
_atom_site_occupancy
_atom_site_symmetry_multiplicity
_atom_site_calc_flag
_atom_site_refinement_flags
Gd1 Gd 0.69205(2) 0.491876(19) 0.939080(16) 0.02176(10) Uani 1 1 d .
S1 S 1.09405(15) -0.29061(12) 1.29779(10) 0.0344(3) Uani 1 1 d .
C1 C 0.7432(5) 0.7760(5) 1.0114(4) 0.0310(10) Uani 1 1 d .
H1 H 0.7894 0.6947 1.0671 0.037 Uiso 1 1 calc R
C2 C 0.7427(5) 0.9141(5) 1.0128(4) 0.0328(11) Uani 1 1 d .
H2 H 0.7897 0.9231 1.0672 0.039 Uiso 1 1 calc R
C3 C 0.6726(5) 1.0362(6) 0.9334(4) 0.0314(10) Uani 1 1 d .
H3 H 0.6711 1.1294 0.9328 0.038 Uiso 1 1 calc R
C4 C 0.6028(5) 1.0181(5) 0.8528(4) 0.0244(9) Uani 1 1 d .
C5 C 0.5176(5) 1.1393(5) 0.7692(4) 0.0282(10) Uani 1 1 d .
C6 C 0.3995(6) 1.3511(5) 0.6691(4) 0.0386(12) Uani 1 1 d .
H6 H 0.3592 1.4543 0.6399 0.046 Uiso 1 1 calc R
C7 C 0.4505(5) 1.1135(5) 0.6932(4) 0.0292(10) Uani 1 1 d .
C8 C 0.4597(5) 0.9684(5) 0.6912(4) 0.0273(9) Uani 1 1 d .
C9 C 0.3916(6) 0.9384(5) 0.6162(4) 0.0357(11) Uani 1 1 d .
H9 H 0.3358 1.0155 0.5615 0.043 Uiso 1 1 calc R
C10 C 0.4086(6) 0.7933(6) 0.6250(4) 0.0399(12) Uani 1 1 d .
H10 H 0.3644 0.7710 0.5760 0.048 Uiso 1 1 calc R
C11 C 0.4919(6) 0.6809(5) 0.7069(4) 0.0358(11) Uani 1 1 d .
H11 H 0.5037 0.5829 0.7108 0.043 Uiso 1 1 calc R
C12 C 0.5413(5) 0.8484(5) 0.7734(4) 0.0252(9) Uani 1 1 d .
C13 C 0.6110(4) 0.8733(5) 0.8561(4) 0.0227(9) Uani 1 1 d .
C14 C 0.8767(5) 0.2756(5) 1.1083(4) 0.0270(10) Uani 1 1 d .
C15 C 0.9598(5) 0.1565(5) 1.2020(4) 0.0261(9) Uani 1 1 d .
C16 C 1.0112(6) 0.1939(5) 1.2823(4) 0.0348(11) Uani 1 1 d .
H16 H 0.9927 0.2937 1.2797 0.042 Uiso 1 1 calc R
C17 C 1.0907(7) 0.0794(6) 1.3665(5) 0.0468(14) Uani 1 1 d .
H17 H 1.1265 0.1033 1.4197 0.056 Uiso 1 1 calc R
C18 C 1.1166(6) -0.0665(6) 1.3719(4) 0.0391(12) Uani 1 1 d .
H18 H 1.1691 -0.1416 1.4288 0.047 Uiso 1 1 calc R
C19 C 1.0646(5) -0.1032(5) 1.2925(4) 0.0277(10) Uani 1 1 d .
C20 C 0.9867(5) 0.0090(5) 1.2075(4) 0.0302(10) Uani 1 1 d .
H20 H 0.9525 -0.0159 1.1539 0.036 Uiso 1 1 calc R
O1 O 0.8234(4) 0.2383(4) 1.0426(3) 0.0424(9) Uani 1 1 d .
O2 O 0.8596(4) 0.4105(3) 1.0986(3) 0.0334(7) Uani 1 1 d .
O3 O 0.9461(4) -0.2793(4) 1.2753(4) 0.0547(11) Uani 1 1 d .
O4 O 1.1377(6) -0.3718(4) 1.4065(3) 0.0674(13) Uani 1 1 d .
O5 O 1.2159(4) -0.3501(3) 1.2122(3) 0.0355(8) Uani 1 1 d .
O6 O 0.9395(4) 0.4929(4) 0.8535(3) 0.0387(8) Uani 1 1 d D
H6A H 0.998(5) 0.428(5) 0.815(4) 0.058 Uiso 1 1 d D
H6B H 0.993(5) 0.529(6) 0.874(5) 0.058 Uiso 1 1 d D
O7 O 0.5028(3) 0.5691(3) 1.0729(2) 0.0263(6) Uani 1 1 d .
H7 H 0.5038 0.6190 1.1258 0.032 Uiso 1 1 calc R
O8 O 0.1754(5) 0.3218(4) 0.4657(3) 0.0493(10) Uani 1 1 d D
H8A H 0.153(7) 0.415(3) 0.433(5) 0.074 Uiso 1 1 d D
H8B H 0.097(5) 0.323(6) 0.510(5) 0.074 Uiso 1 1 d D
N1 N 0.6813(4) 0.7541(4) 0.9353(3) 0.0253(8) Uani 1 1 d .
N2 N 0.4844(5) 1.2901(4) 0.7534(4) 0.0360(9) Uani 1 1 d .
N3 N 0.3754(5) 1.2514(4) 0.6282(3) 0.0349(9) Uani 1 1 d .
H3A H 0.3239 1.2707 0.5732 0.042 Uiso 1 1 calc R
N4 N 0.5565(4) 0.7053(4) 0.7809(3) 0.0281(8) Uani 1 1 d .

loop_
_atom_site_aniso_label
_atom_site_aniso_U_11
_atom_site_aniso_U_22
_atom_site_aniso_U_33
_atom_site_aniso_U_23
_atom_site_aniso_U_13
_atom_site_aniso_U_12
Gd1 0.01951(13) 0.01926(14) 0.02976(15) -0.00465(9) -0.00474(9) -0.01008(9)
S1 0.0447(7) 0.0243(6) 0.0350(7) -0.0070(5) 0.0048(5) -0.0177(5)
C1 0.026(2) 0.028(2) 0.038(3) -0.004(2) -0.0092(19) -0.0087(18)
C2 0.031(2) 0.037(3) 0.038(3) -0.013(2) -0.006(2) -0.017(2)
C3 0.027(2) 0.031(2) 0.041(3) -0.010(2) 0.000(2) -0.0162(18)
C4 0.019(2) 0.022(2) 0.031(2) -0.0055(18) 0.0007(17) -0.0091(16)
C5 0.030(2) 0.027(2) 0.032(2) -0.007(2) 0.0009(19) -0.0170(18)
C6 0.053(3) 0.017(2) 0.044(3) 0.002(2) -0.009(2) -0.015(2)
C7 0.029(2) 0.027(2) 0.031(2) -0.0021(19) -0.0029(19) -0.0128(18)
C8 0.027(2) 0.027(2) 0.028(2) -0.0049(19) -0.0018(18) -0.0125(17)
C9 0.038(3) 0.030(2) 0.039(3) 0.002(2) -0.013(2) -0.015(2)
C10 0.055(3) 0.040(3) 0.039(3) -0.004(2) -0.017(2) -0.029(2)
C11 0.043(3) 0.030(2) 0.044(3) -0.005(2) -0.016(2) -0.021(2)
C12 0.021(2) 0.024(2) 0.033(2) -0.0065(19) -0.0015(18) -0.0116(17)
C13 0.0179(19) 0.024(2) 0.026(2) -0.0065(18) 0.0000(17) -0.0089(16)
C14 0.023(2) 0.026(2) 0.033(3) -0.0043(19) -0.0056(18) -0.0111(17)
C15 0.024(2) 0.022(2) 0.031(2) -0.0023(18) -0.0048(18) -0.0097(17)
C16 0.047(3) 0.030(2) 0.034(3) -0.004(2) -0.009(2) -0.021(2)
C17 0.070(4) 0.041(3) 0.041(3) -0.005(2) -0.026(3) -0.028(3)
C18 0.054(3) 0.036(3) 0.029(3) 0.003(2) -0.016(2) -0.020(2)
C19 0.028(2) 0.023(2) 0.031(2) -0.0066(19) -0.0002(19) -0.0105(17)
C20 0.031(2) 0.034(2) 0.033(3) -0.009(2) -0.004(2) -0.0180(19)
O1 0.057(2) 0.0261(17) 0.049(2) 0.0004(16) -0.0291(18) -0.0166(15)
O2 0.0316(17) 0.0233(16) 0.049(2) -0.0015(14) -0.0153(15) -0.0131(13)
O3 0.039(2) 0.047(2) 0.090(3) -0.033(2) 0.018(2) -0.0272(17)
O4 0.125(4) 0.034(2) 0.042(2) 0.0045(18) -0.015(2) -0.037(2)
O5 0.0319(17) 0.0349(17) 0.045(2) -0.0199(15) 0.0010(14) -0.0146(13)
O6 0.0299(18) 0.045(2) 0.055(2) -0.0229(18) 0.0018(16) -0.0229(15)
O7 0.0247(15) 0.0292(15) 0.0347(17) -0.0143(13) -0.0018(12) -0.0161(12)
O8 0.052(2) 0.040(2) 0.049(2) -0.0009(18) -0.0055(19) -0.0166(18)
N1 0.0213(17) 0.0236(18) 0.032(2) -0.0066(16) -0.0032(15) -0.0098(14)
N2 0.044(2) 0.0222(19) 0.047(3) -0.0055(18) -0.0073(19) -0.0173(17)
N3 0.040(2) 0.028(2) 0.034(2) 0.0044(17) -0.0118(18) -0.0142(17)
N4 0.033(2) 0.0264(19) 0.031(2) -0.0044(16) -0.0072(16) -0.0169(16)

loop_
_atom_type_symbol
_atom_type_description
_atom_type_scat_dispersion_real
_atom_type_scat_dispersion_imag
_atom_type_scat_source
C C 0.0033 0.0016 'International Tables Vol C Tables 4.2.6.8 and 6.1.1.4'
H H 0.0000 0.0000 'International Tables Vol C Tables 4.2.6.8 and 6.1.1.4'
N N 0.0061 0.0033 'International Tables Vol C Tables 4.2.6.8 and 6.1.1.4'
O O 0.0106 0.0060 'International Tables Vol C Tables 4.2.6.8 and 6.1.1.4'
S S 0.1246 0.1234 'International Tables Vol C Tables 4.2.6.8 and 6.1.1.4'
Gd Gd -0.1653 3.9035 'International Tables Vol C Tables 4.2.6.8 and 6.1.1.4'

loop_
_geom_angle_atom_site_label_1
_geom_angle_atom_site_label_2
_geom_angle_atom_site_label_3
_geom_angle
_geom_angle_site_symmetry_1
_geom_angle_site_symmetry_3
O7 Gd1 O7 69.72(11) . 2_667
O7 Gd1 O1 93.67(12) . .
O7 Gd1 O1 87.46(11) 2_667 .
O7 Gd1 O6 144.61(10) . .
O7 Gd1 O6 145.50(10) 2_667 .
O1 Gd1 O6 92.01(13) . .
O7 Gd1 O5 144.69(11) . 2_757
O7 Gd1 O5 75.15(10) 2_667 2_757
O1 Gd1 O5 81.23(12) . 2_757
O6 Gd1 O5 70.70(11) . 2_757
O7 Gd1 O2 80.68(10) . .
O7 Gd1 O2 128.35(11) 2_667 .
O1 Gd1 O2 52.50(10) . .
O6 Gd1 O2 75.34(12) . .
O5 Gd1 O2 120.44(10) 2_757 .
O7 Gd1 N4 98.04(11) . .
O7 Gd1 N4 81.19(11) 2_667 .
O1 Gd1 N4 159.70(12) . .
O6 Gd1 N4 88.00(12) . .
O5 Gd1 N4 79.63(11) 2_757 .
O2 Gd1 N4 145.96(10) . .
O7 Gd1 N1 80.54(10) . .
O7 Gd1 N1 129.58(10) 2_667 .
O1 Gd1 N1 135.41(11) . .
O6 Gd1 N1 71.12(11) . .
O5 Gd1 N1 126.76(11) 2_757 .
O2 Gd1 N1 83.03(10) . .
N4 Gd1 N1 63.37(11) . .
O7 Gd1 C14 85.89(12) . .
O7 Gd1 C14 107.88(12) 2_667 .
O1 Gd1 C14 26.03(12) . .
O6 Gd1 C14 84.12(13) . .
O5 Gd1 C14 101.91(12) 2_757 .
O2 Gd1 C14 26.51(11) . .
N4 Gd1 C14 170.91(12) . .
N1 Gd1 C14 109.54(12) . .
O7 Gd1 Gd1 35.16(7) . 2_667
O7 Gd1 Gd1 34.56(7) 2_667 2_667
O1 Gd1 Gd1 90.66(9) . 2_667
O6 Gd1 Gd1 177.33(9) . 2_667
O5 Gd1 Gd1 109.65(8) 2_757 2_667
O2 Gd1 Gd1 106.44(8) . 2_667
N4 Gd1 Gd1 89.46(9) . 2_667
N1 Gd1 Gd1 106.96(8) . 2_667
C14 Gd1 Gd1 98.35(9) . 2_667
O4 S1 O5 113.1(2) . .
O4 S1 O3 112.7(3) . .
O5 S1 O3 111.2(2) . .
O4 S1 C19 106.6(2) . .
O5 S1 C19 106.6(2) . .
O3 S1 C19 106.1(2) . .
N1 C1 C2 123.6(4) . .
N1 C1 H1 118.2 . .
C2 C1 H1 118.2 . .
C3 C2 C1 119.3(4) . .
C3 C2 H2 120.3 . .
C1 C2 H2 120.3 . .
C2 C3 C4 118.6(4) . .
C2 C3 H3 120.7 . .
C4 C3 H3 120.7 . .
C3 C4 C13 118.5(4) . .
C3 C4 C5 124.0(4) . .
C13 C4 C5 117.4(4) . .
N2 C5 C7 110.6(4) . .
N2 C5 C4 128.5(4) . .
C7 C5 C4 120.9(4) . .
N2 C6 N3 114.5(4) . .
N2 C6 H6 122.8 . .
N3 C6 H6 122.8 . .
N3 C7 C5 106.1(4) . .
N3 C7 C8 130.2(4) . .
C5 C7 C8 123.7(4) . .
C9 C8 C12 118.4(4) . .
C9 C8 C7 125.2(4) . .
C12 C8 C7 116.3(4) . .
C10 C9 C8 118.9(4) . .
C10 C9 H9 120.6 . .
C8 C9 H9 120.6 . .
C9 C10 C11 119.5(4) . .
C9 C10 H10 120.3 . .
C11 C10 H10 120.3 . .
N4 C11 C10 123.5(4) . .
N4 C11 H11 118.3 . .
C10 C11 H11 118.3 . .
N4 C12 C8 121.9(4) . .
N4 C12 C13 117.1(4) . .
C8 C12 C13 121.1(4) . .
N1 C13 C4 121.8(4) . .
N1 C13 C12 117.6(4) . .
C4 C13 C12 120.5(4) . .
O1 C14 O2 121.7(4) . .
O1 C14 C15 118.4(4) . .
O2 C14 C15 119.9(4) . .
O1 C14 Gd1 58.0(2) . .
O2 C14 Gd1 63.9(2) . .
C15 C14 Gd1 173.7(3) . .
C20 C15 C16 119.9(4) . .
C20 C15 C14 119.3(4) . .
C16 C15 C14 120.9(4) . .
C17 C16 C15 119.0(4) . .
C17 C16 H16 120.5 . .
C15 C16 H16 120.5 . .
C18 C17 C16 121.0(4) . .
C18 C17 H17 119.5 . .
C16 C17 H17 119.5 . .
C17 C18 C19 119.9(5) . .
C17 C18 H18 120.1 . .
C19 C18 H18 120.1 . .
C18 C19 C20 120.0(4) . .
C18 C19 S1 121.1(4) . .
C20 C19 S1 118.9(3) . .
C15 C20 C19 120.3(4) . .
C15 C20 H20 119.9 . .
C19 C20 H20 119.9 . .
C14 O1 Gd1 96.0(3) . .
C14 O2 Gd1 89.6(3) . .
S1 O5 Gd1 147.7(2) . 2_757
Gd1 O6 H6A 119(4) . .
Gd1 O6 H6B 128(4) . .
H6A O6 H6B 109(3) . .
Gd1 O7 Gd1 110.28(11) . 2_667
Gd1 O7 H7 124.9 . .
Gd1 O7 H7 124.9 2_667 .
H8A O8 H8B 107(3) . .
C1 N1 C13 118.1(4) . .
C1 N1 Gd1 121.1(3) . .
C13 N1 Gd1 120.8(3) . .
C6 N2 C5 103.6(4) . .
C6 N3 C7 105.3(4) . .
C6 N3 H3A 127.4 . .
C7 N3 H3A 127.4 . .
C11 N4 C12 117.9(4) . .
C11 N4 Gd1 121.0(3) . .
C12 N4 Gd1 121.1(3) . .

loop_
_geom_bond_atom_site_label_1
_geom_bond_atom_site_label_2
_geom_bond_distance
_geom_bond_site_symmetry_2
Gd1 O7 2.238(3) .
Gd1 O7 2.271(3) 2_667
Gd1 O1 2.422(3) .
Gd1 O6 2.444(3) .
Gd1 O5 2.447(3) 2_757
Gd1 O2 2.552(3) .
Gd1 N4 2.574(4) .
Gd1 N1 2.583(3) .
Gd1 C14 2.841(5) .
Gd1 Gd1 3.6999(5) 2_667
S1 O4 1.442(4) .
S1 O5 1.454(3) .
S1 O3 1.457(4) .
S1 C19 1.761(4) .
C1 N1 1.325(6) .
C1 C2 1.392(6) .
C1 H1 0.9300 .
C2 C3 1.366(7) .
C2 H2 0.9300 .
C3 C4 1.403(6) .
C3 H3 0.9300 .
C4 C13 1.414(6) .
C4 C5 1.434(6) .
C5 N2 1.371(5) .
C5 C7 1.379(6) .
C6 N2 1.311(7) .
C6 N3 1.354(6) .
C6 H6 0.9300 .
C7 N3 1.369(6) .
C7 C8 1.429(6) .
C8 C9 1.401(6) .
C8 C12 1.406(6) .
C9 C10 1.372(7) .
C9 H9 0.9300 .
C10 C11 1.379(7) .
C10 H10 0.9300 .
C11 N4 1.334(6) .
C11 H11 0.9300 .
C12 N4 1.361(5) .
C12 C13 1.463(6) .
C13 N1 1.350(6) .
C14 O1 1.254(6) .
C14 O2 1.268(5) .
C14 C15 1.504(6) .
C15 C20 1.372(6) .
C15 C16 1.396(6) .
C16 C17 1.393(7) .
C16 H16 0.9300 .
C17 C18 1.359(7) .
C17 H17 0.9300 .
C18 C19 1.386(6) .
C18 H18 0.9300 .
C19 C20 1.387(7) .
C20 H20 0.9300 .
O5 Gd1 2.447(3) 2_757
O6 H6A 0.835(19) .
O6 H6B 0.855(19) .
O7 Gd1 2.271(3) 2_667
O7 H7 0.9300 .
O8 H8A 0.867(19) .
O8 H8B 0.853(19) .
N3 H3A 0.8600 .
